data_7241074
loop_
_publ_author_name
'Wang, Zhichao'
'Li, Hanjie'
'Peng, Zhixing'
'Wang, Zaibin'
'Wang, Yanguang'
'Lu, Ping'

_publ_section_title
;
 Preparation and photophysical properties of quinazoline-based
 fluorophores
;
_journal_issue 51
_journal_name_full 'RSC Advances'
_journal_page_first 30297
_journal_page_last 30303
_journal_paper_doi 10.1039/D0RA05701K
_journal_volume 10
_journal_year 2020
_chemical_formula_moiety 'C36 H25 F6 N3 O2'
_chemical_formula_sum 'C36 H25 F6 N3 O2'
_chemical_formula_weight 645.59
_space_group_crystal_system triclinic
_space_group_IT_number 2
_space_group_name_Hall '-P 1'
_space_group_name_H-M_alt 'P -1'
_atom_sites_solution_hydrogens geom
_atom_sites_solution_primary dual
_audit_creation_date 2019-05-24
_audit_creation_method
;
Olex2 1.2
(compiled 2018.05.29 svn.r3508 for OlexSys, GUI svn.r5506)
;
_audit_update_record
;
2019-10-28 deposited with the CCDC.	2020-08-10 downloaded from the CCDC.
;
_cell_angle_alpha 105.688(17)
_cell_angle_beta 97.397(17)
_cell_angle_gamma 94.639(12)
_cell_formula_units_Z 2
_cell_length_a 9.488(3)
_cell_length_b 9.778(3)
_cell_length_c 16.834(6)
_cell_measurement_reflns_used 9899
_cell_measurement_temperature 170(2)
_cell_measurement_theta_max 26.38
_cell_measurement_theta_min 2.55
_cell_volume 1480.1(9)
_computing_cell_refinement 'SAINT V8.38A (?, 2016)'
_computing_data_reduction 'SAINT V8.38A (?, 2016)'
_computing_molecular_graphics 'Olex2 (Dolomanov et al., 2009)'
_computing_publication_material 'Olex2 (Dolomanov et al., 2009)'
_computing_structure_refinement 'ShelXL (Sheldrick, 2015)'
_computing_structure_solution 'ShelXT (Sheldrick, 2015)'
_diffrn_ambient_temperature 170.0
_diffrn_measured_fraction_theta_full 0.997
_diffrn_measured_fraction_theta_max 0.991
_diffrn_measurement_device_type 'Bruker APEX-II CCD'
_diffrn_measurement_method '\f and \w scans'
_diffrn_radiation_type MoK\a
_diffrn_radiation_wavelength 0.71073
_diffrn_reflns_av_R_equivalents 0.0218
_diffrn_reflns_av_unetI/netI 0.0257
_diffrn_reflns_Laue_measured_fraction_full 0.997
_diffrn_reflns_Laue_measured_fraction_max 0.991
_diffrn_reflns_limit_h_max 11
_diffrn_reflns_limit_h_min -11
_diffrn_reflns_limit_k_max 11
_diffrn_reflns_limit_k_min -12
_diffrn_reflns_limit_l_max 20
_diffrn_reflns_limit_l_min -21
_diffrn_reflns_number 17781
_diffrn_reflns_point_group_measured_fraction_full 0.997
_diffrn_reflns_point_group_measured_fraction_max 0.991
_diffrn_reflns_theta_full 25.242
_diffrn_reflns_theta_max 26.386
_diffrn_reflns_theta_min 2.180
_diffrn_standards_number 0
_exptl_absorpt_coefficient_mu 0.117
_exptl_absorpt_correction_T_max 0.7454
_exptl_absorpt_correction_T_min 0.7212
_exptl_absorpt_correction_type multi-scan
_exptl_absorpt_process_details
;
SADABS-2016/2 (Bruker,2016/2) was used for absorption correction.
wR2(int) was 0.1180 before and 0.0368 after correction.
The Ratio of minimum to maximum transmission is 0.9675.
The \l/2 correction factor is Not present.
;
_exptl_crystal_colour yellow
_exptl_crystal_colour_primary yellow
_exptl_crystal_density_diffrn 1.449
_exptl_crystal_description block
_exptl_crystal_F_000 664
_exptl_crystal_size_max 0.44
_exptl_crystal_size_mid 0.267
_exptl_crystal_size_min 0.152
_refine_diff_density_max 0.525
_refine_diff_density_min -0.484
_refine_diff_density_rms 0.049
_refine_ls_extinction_method none
_refine_ls_goodness_of_fit_ref 1.028
_refine_ls_hydrogen_treatment constr
_refine_ls_matrix_type full
_refine_ls_number_parameters 426
_refine_ls_number_reflns 6012
_refine_ls_number_restraints 0
_refine_ls_restrained_S_all 1.028
_refine_ls_R_factor_all 0.0510
_refine_ls_R_factor_gt 0.0467
_refine_ls_shift/su_max 0.001
_refine_ls_shift/su_mean 0.000
_refine_ls_structure_factor_coef Fsqd
_refine_ls_weighting_details 'w=1/[\s^2^(Fo^2^)+(0.0586P)^2^+0.9220P] where P=(Fo^2^+2Fc^2^)/3'
_refine_ls_weighting_scheme calc
_refine_ls_wR_factor_gt 0.1205
_refine_ls_wR_factor_ref 0.1248
_reflns_Friedel_coverage 0.000
_reflns_number_gt 5404
_reflns_number_total 6012
_reflns_threshold_expression 'I > 2\s(I)'
_cod_data_source_file d0ra05701k2.cif
_cod_data_source_block 190523_wzc_4345_0m
_cod_depositor_comments 'Adding full bibliography for 7241071--7241074.cif.'
_cod_original_cell_volume 1480.2(9)
_cod_database_code 7241074
_shelx_shelxl_version_number 2016/6
_shelx_space_group_comment
;
The symmetry employed for this shelxl refinement is uniquely defined
by the following loop, which should always be used as a source of
symmetry information in preference to the above space-group names.
They are only intended as comments.
;
_shelx_estimated_absorpt_t_max 0.983
_shelx_estimated_absorpt_t_min 0.951
_olex2_refinement_description
;
1. Fixed Uiso
 At 1.2 times of:
  All C(H) groups
 At 1.5 times of:
  All C(H,H,H) groups
2.a Aromatic/amide H refined with riding coordinates:
 C1(H1), C3(H3), C5(H5), C11(H11), C12(H12), C13(H13), C14(H14), C16(H16),
 C17(H17), C19(H19), C20(H20), C22(H22), C23(H23), C25(H25), C26(H26), C29(H29),
  C30(H30), C32(H32), C33(H33)
2.b Idealised Me refined as rotating group:
 C27(H27A,H27B,H27C), C34(H34A,H34B,H34C)
;
_olex2_submission_special_instructions 'No special instructions were received'

loop_
_space_group_symop_operation_xyz
'x, y, z'
'-x, -y, -z'

loop_
_atom_site_label
_atom_site_type_symbol
_atom_site_fract_x
_atom_site_fract_y
_atom_site_fract_z
_atom_site_U_iso_or_equiv
_atom_site_adp_type
_atom_site_occupancy
_atom_site_site_symmetry_order
_atom_site_calc_flag
_atom_site_refinement_flags_posn
_atom_site_refinement_flags_adp
_atom_site_refinement_flags_occupancy
_atom_site_disorder_assembly
_atom_site_disorder_group
F1 F -0.29342(15) 0.80819(15) 1.08229(9) 0.0708(5) Uani 1 1 d . . . . .
F2 F -0.36209(13) 0.58907(13) 1.02750(9) 0.0568(4) Uani 1 1 d . . . . .
F3 F -0.38926(16) 0.7318(2) 0.95396(10) 0.0865(6) Uani 1 1 d . . . . .
F4 F 0.20624(15) 0.95889(15) 1.10524(9) 0.0705(5) Uani 1 1 d . . . . .
F5 F 0.32900(15) 0.78728(16) 1.07601(10) 0.0703(4) Uani 1 1 d . . . . .
F6 F 0.28976(18) 0.90639(18) 0.99019(8) 0.0794(5) Uani 1 1 d . . . . .
O1 O 0.57933(14) 0.07713(14) 0.24543(7) 0.0372(3) Uani 1 1 d . . . . .
O2 O 1.10037(13) 0.76660(13) 0.74070(8) 0.0377(3) Uani 1 1 d . . . . .
N1 N 0.63923(14) 0.34275(14) 0.58835(8) 0.0239(3) Uani 1 1 d . . . . .
N2 N 0.12229(13) 0.40130(14) 0.79591(8) 0.0229(3) Uani 1 1 d . . . . .
N3 N -0.12186(13) 0.31524(14) 0.79560(8) 0.0233(3) Uani 1 1 d . . . . .
C1 C -0.14621(17) 0.56132(16) 0.92115(9) 0.0249(3) Uani 1 1 d . . . . .
H1 H -0.229410 0.496169 0.894610 0.030 Uiso 1 1 calc R . . . .
C2 C -0.15569(18) 0.68092(17) 0.98640(10) 0.0272(3) Uani 1 1 d . . . . .
C3 C -0.03528(18) 0.77671(17) 1.02676(10) 0.0285(3) Uani 1 1 d . . . . .
H3 H -0.042176 0.858061 1.071559 0.034 Uiso 1 1 calc R . . . .
C4 C 0.09555(18) 0.75136(17) 1.00038(10) 0.0280(3) Uani 1 1 d . . . . .
C5 C 0.10631(17) 0.63297(17) 0.93452(9) 0.0251(3) Uani 1 1 d . . . . .
H5 H 0.196269 0.617677 0.916752 0.030 Uiso 1 1 calc R . . . .
C6 C -0.01501(16) 0.53660(16) 0.89450(9) 0.0230(3) Uani 1 1 d . . . . .
C7 C -0.00576(16) 0.40821(16) 0.82445(9) 0.0218(3) Uani 1 1 d . . . . .
C8 C 0.13206(16) 0.29098(16) 0.73195(9) 0.0219(3) Uani 1 1 d . . . . .
C9 C 0.01773(16) 0.17619(16) 0.69858(9) 0.0220(3) Uani 1 1 d . . . . .
C10 C -0.11062(16) 0.19564(16) 0.73335(9) 0.0221(3) Uani 1 1 d . . . . .
C11 C -0.22896(17) 0.08741(17) 0.70451(10) 0.0262(3) Uani 1 1 d . . . . .
H11 H -0.315975 0.101019 0.726240 0.031 Uiso 1 1 calc R . . . .
C12 C -0.21781(17) -0.03688(17) 0.64525(10) 0.0286(3) Uani 1 1 d . . . . .
H12 H -0.297466 -0.109162 0.625960 0.034 Uiso 1 1 calc R . . . .
C13 C -0.08876(18) -0.05860(17) 0.61252(10) 0.0288(3) Uani 1 1 d . . . . .
H13 H -0.081731 -0.146344 0.572518 0.035 Uiso 1 1 calc R . . . .
C14 C 0.02611(17) 0.04560(17) 0.63794(10) 0.0265(3) Uani 1 1 d . . . . .
H14 H 0.111743 0.030388 0.614873 0.032 Uiso 1 1 calc R . . . .
C15 C 0.26517(16) 0.29530(15) 0.69502(9) 0.0218(3) Uani 1 1 d . . . . .
C16 C 0.25857(16) 0.26776(16) 0.60895(9) 0.0229(3) Uani 1 1 d . . . . .
H16 H 0.168538 0.237778 0.573716 0.028 Uiso 1 1 calc R . . . .
C17 C 0.38106(16) 0.28331(15) 0.57374(9) 0.0221(3) Uani 1 1 d . . . . .
H17 H 0.373660 0.265571 0.514928 0.027 Uiso 1 1 calc R . . . .
C18 C 0.51546(16) 0.32486(15) 0.62393(9) 0.0208(3) Uani 1 1 d . . . . .
C19 C 0.52304(16) 0.34727(16) 0.71065(9) 0.0234(3) Uani 1 1 d . . . . .
H19 H 0.613593 0.370709 0.745638 0.028 Uiso 1 1 calc R . . . .
C20 C 0.39975(16) 0.33544(16) 0.74536(9) 0.0234(3) Uani 1 1 d . . . . .
H20 H 0.406442 0.354838 0.804240 0.028 Uiso 1 1 calc R . . . .
C21 C 0.63110(15) 0.27819(15) 0.50007(9) 0.0213(3) Uani 1 1 d . . . . .
C22 C 0.62248(16) 0.12986(16) 0.46858(9) 0.0234(3) Uani 1 1 d . . . . .
H22 H 0.628436 0.072020 0.505768 0.028 Uiso 1 1 calc R . . . .
C23 C 0.60525(16) 0.06680(16) 0.38319(10) 0.0258(3) Uani 1 1 d . . . . .
H23 H 0.597636 -0.034387 0.361959 0.031 Uiso 1 1 calc R . . . .
C24 C 0.59902(16) 0.15087(18) 0.32822(9) 0.0259(3) Uani 1 1 d . . . . .
C25 C 0.61257(17) 0.29910(18) 0.35947(10) 0.0272(3) Uani 1 1 d . . . . .
H25 H 0.611982 0.357323 0.322510 0.033 Uiso 1 1 calc R . . . .
C26 C 0.62697(17) 0.36146(16) 0.44522(10) 0.0254(3) Uani 1 1 d . . . . .
H26 H 0.634088 0.462613 0.466498 0.030 Uiso 1 1 calc R . . . .
C27 C 0.5491(2) 0.1561(3) 0.18668(11) 0.0453(5) Uani 1 1 d . . . . .
H27A H 0.534572 0.091194 0.129867 0.068 Uiso 1 1 calc GR . . . .
H27B H 0.629701 0.229696 0.193295 0.068 Uiso 1 1 calc GR . . . .
H27C H 0.462269 0.201815 0.196505 0.068 Uiso 1 1 calc GR . . . .
C28 C 0.75321(16) 0.45368(15) 0.62869(9) 0.0223(3) Uani 1 1 d . . . . .
C29 C 0.88964(17) 0.44122(16) 0.60642(10) 0.0264(3) Uani 1 1 d . . . . .
H29 H 0.905390 0.358567 0.565047 0.032 Uiso 1 1 calc R . . . .
C30 C 1.00175(17) 0.54788(18) 0.64397(11) 0.0296(3) Uani 1 1 d . . . . .
H30 H 1.093288 0.538826 0.627308 0.036 Uiso 1 1 calc R . . . .
C31 C 0.98175(17) 0.66848(16) 0.70598(10) 0.0266(3) Uani 1 1 d . . . . .
C32 C 0.84703(17) 0.68261(16) 0.72831(10) 0.0270(3) Uani 1 1 d . . . . .
H32 H 0.832024 0.764450 0.770520 0.032 Uiso 1 1 calc R . . . .
C33 C 0.73383(17) 0.57666(16) 0.68878(10) 0.0261(3) Uani 1 1 d . . . . .
H33 H 0.641136 0.588651 0.703197 0.031 Uiso 1 1 calc R . . . .
C34 C 1.08206(19) 0.89151(18) 0.80367(11) 0.0336(4) Uani 1 1 d . . . . .
H34A H 1.007478 0.940912 0.781344 0.050 Uiso 1 1 calc GR . . . .
H34B H 1.172365 0.955419 0.821254 0.050 Uiso 1 1 calc GR . . . .
H34C H 1.053728 0.864172 0.851758 0.050 Uiso 1 1 calc GR . . . .
C35 C -0.29987(19) 0.70381(19) 1.01205(11) 0.0332(4) Uani 1 1 d . . . . .
C36 C 0.2282(2) 0.8523(2) 1.04249(11) 0.0365(4) Uani 1 1 d . . . . .

loop_
_atom_site_aniso_label
_atom_site_aniso_U_11
_atom_site_aniso_U_22
_atom_site_aniso_U_33
_atom_site_aniso_U_23
_atom_site_aniso_U_13
_atom_site_aniso_U_12
F1 0.0551(8) 0.0579(8) 0.0764(10) -0.0290(7) 0.0371(7) -0.0031(6)
F2 0.0412(7) 0.0475(7) 0.0855(10) 0.0158(6) 0.0318(6) 0.0039(5)
F3 0.0570(9) 0.1644(18) 0.0695(10) 0.0626(11) 0.0277(7) 0.0661(11)
F4 0.0553(8) 0.0582(8) 0.0656(9) -0.0328(7) 0.0146(7) -0.0154(6)
F5 0.0422(7) 0.0658(9) 0.0887(11) 0.0150(8) -0.0163(7) -0.0104(6)
F6 0.0888(11) 0.0922(11) 0.0417(7) 0.0151(7) 0.0057(7) -0.0589(9)
O1 0.0391(7) 0.0466(7) 0.0204(6) 0.0009(5) 0.0048(5) 0.0034(6)
O2 0.0246(6) 0.0295(6) 0.0476(8) -0.0063(5) 0.0052(5) -0.0033(5)
N1 0.0231(6) 0.0251(6) 0.0209(6) 0.0020(5) 0.0070(5) -0.0024(5)
N2 0.0229(6) 0.0250(6) 0.0200(6) 0.0044(5) 0.0051(5) 0.0028(5)
N3 0.0223(6) 0.0249(6) 0.0217(6) 0.0043(5) 0.0042(5) 0.0032(5)
C1 0.0266(8) 0.0245(7) 0.0228(7) 0.0049(6) 0.0050(6) 0.0026(6)
C2 0.0321(8) 0.0259(8) 0.0249(8) 0.0068(6) 0.0088(6) 0.0058(6)
C3 0.0378(9) 0.0233(7) 0.0226(7) 0.0017(6) 0.0092(6) 0.0034(6)
C4 0.0348(9) 0.0254(8) 0.0220(7) 0.0046(6) 0.0055(6) -0.0017(6)
C5 0.0263(8) 0.0271(8) 0.0217(7) 0.0058(6) 0.0066(6) 0.0023(6)
C6 0.0275(8) 0.0226(7) 0.0195(7) 0.0062(6) 0.0049(6) 0.0029(6)
C7 0.0230(7) 0.0241(7) 0.0188(7) 0.0060(6) 0.0041(5) 0.0039(6)
C8 0.0232(7) 0.0236(7) 0.0197(7) 0.0066(6) 0.0042(6) 0.0044(6)
C9 0.0227(7) 0.0244(7) 0.0190(7) 0.0061(6) 0.0036(5) 0.0034(6)
C10 0.0227(7) 0.0245(7) 0.0192(7) 0.0059(6) 0.0029(6) 0.0040(6)
C11 0.0212(7) 0.0301(8) 0.0253(8) 0.0058(6) 0.0023(6) 0.0016(6)
C12 0.0268(8) 0.0283(8) 0.0255(8) 0.0032(6) -0.0013(6) -0.0025(6)
C13 0.0329(9) 0.0262(8) 0.0229(8) 0.0005(6) 0.0036(6) 0.0025(6)
C14 0.0276(8) 0.0283(8) 0.0230(7) 0.0043(6) 0.0072(6) 0.0045(6)
C15 0.0220(7) 0.0210(7) 0.0222(7) 0.0044(5) 0.0065(6) 0.0032(5)
C16 0.0220(7) 0.0244(7) 0.0209(7) 0.0045(6) 0.0026(6) 0.0026(6)
C17 0.0253(7) 0.0219(7) 0.0184(7) 0.0041(5) 0.0043(6) 0.0029(6)
C18 0.0227(7) 0.0177(6) 0.0223(7) 0.0046(5) 0.0071(6) 0.0024(5)
C19 0.0216(7) 0.0255(7) 0.0211(7) 0.0045(6) 0.0016(6) 0.0006(6)
C20 0.0255(8) 0.0254(7) 0.0182(7) 0.0040(6) 0.0047(6) 0.0018(6)
C21 0.0191(7) 0.0233(7) 0.0206(7) 0.0038(6) 0.0060(5) 0.0013(5)
C22 0.0229(7) 0.0231(7) 0.0254(7) 0.0078(6) 0.0060(6) 0.0033(6)
C23 0.0237(7) 0.0220(7) 0.0291(8) 0.0015(6) 0.0060(6) 0.0041(6)
C24 0.0187(7) 0.0349(8) 0.0214(7) 0.0028(6) 0.0049(6) 0.0030(6)
C25 0.0251(8) 0.0337(8) 0.0265(8) 0.0136(6) 0.0059(6) 0.0040(6)
C26 0.0261(8) 0.0222(7) 0.0292(8) 0.0080(6) 0.0077(6) 0.0031(6)
C27 0.0422(11) 0.0698(14) 0.0223(8) 0.0105(9) 0.0028(7) 0.0110(10)
C28 0.0232(7) 0.0214(7) 0.0223(7) 0.0066(6) 0.0039(6) 0.0007(6)
C29 0.0258(8) 0.0239(7) 0.0272(8) 0.0016(6) 0.0077(6) 0.0041(6)
C30 0.0214(8) 0.0295(8) 0.0359(9) 0.0042(7) 0.0081(6) 0.0030(6)
C31 0.0232(8) 0.0232(7) 0.0312(8) 0.0060(6) 0.0027(6) -0.0001(6)
C32 0.0289(8) 0.0209(7) 0.0292(8) 0.0027(6) 0.0068(6) 0.0027(6)
C33 0.0224(7) 0.0244(7) 0.0312(8) 0.0052(6) 0.0087(6) 0.0034(6)
C34 0.0335(9) 0.0262(8) 0.0338(9) -0.0005(7) 0.0009(7) -0.0015(7)
C35 0.0347(9) 0.0319(8) 0.0313(9) 0.0024(7) 0.0111(7) 0.0070(7)
C36 0.0388(10) 0.0361(9) 0.0280(9) -0.0004(7) 0.0091(7) -0.0064(8)

loop_
_atom_type_symbol
_atom_type_description
_atom_type_scat_dispersion_real
_atom_type_scat_dispersion_imag
_atom_type_scat_source
C C 0.0033 0.0016 'International Tables Vol C Tables 4.2.6.8 and 6.1.1.4'
H H 0.0000 0.0000 'International Tables Vol C Tables 4.2.6.8 and 6.1.1.4'
F F 0.0171 0.0103 'International Tables Vol C Tables 4.2.6.8 and 6.1.1.4'
N N 0.0061 0.0033 'International Tables Vol C Tables 4.2.6.8 and 6.1.1.4'
O O 0.0106 0.0060 'International Tables Vol C Tables 4.2.6.8 and 6.1.1.4'

loop_
_geom_angle_atom_site_label_1
_geom_angle_atom_site_label_2
_geom_angle_atom_site_label_3
_geom_angle
_geom_angle_site_symmetry_1
_geom_angle_site_symmetry_3
_geom_angle_publ_flag
C24 O1 C27 117.29(15) . . ?
C31 O2 C34 117.10(13) . . ?
C18 N1 C21 117.63(12) . . ?
C18 N1 C28 121.95(12) . . ?
C28 N1 C21 117.62(12) . . ?
C8 N2 C7 117.23(13) . . ?
C7 N3 C10 116.58(13) . . ?
C2 C1 H1 119.9 . . ?
C2 C1 C6 120.21(15) . . ?
C6 C1 H1 119.9 . . ?
C1 C2 C35 118.17(15) . . ?
C3 C2 C1 120.92(15) . . ?
C3 C2 C35 120.90(14) . . ?
C2 C3 H3 120.6 . . ?
C2 C3 C4 118.74(14) . . ?
C4 C3 H3 120.6 . . ?
C3 C4 C5 120.95(15) . . ?
C3 C4 C36 120.35(15) . . ?
C5 C4 C36 118.71(15) . . ?
C4 C5 H5 120.0 . . ?
C4 C5 C6 120.03(15) . . ?
C6 C5 H5 120.0 . . ?
C1 C6 C5 119.14(14) . . ?
C1 C6 C7 119.89(14) . . ?
C5 C6 C7 120.97(14) . . ?
N2 C7 C6 115.92(13) . . ?
N3 C7 N2 126.94(14) . . ?
N3 C7 C6 117.13(13) . . ?
N2 C8 C9 121.66(13) . . ?
N2 C8 C15 116.23(13) . . ?
C9 C8 C15 122.08(13) . . ?
C10 C9 C8 115.72(13) . . ?
C14 C9 C8 125.28(14) . . ?
C14 C9 C10 118.93(14) . . ?
N3 C10 C9 121.55(14) . . ?
N3 C10 C11 118.80(14) . . ?
C11 C10 C9 119.63(14) . . ?
C10 C11 H11 120.0 . . ?
C12 C11 C10 119.93(14) . . ?
C12 C11 H11 120.0 . . ?
C11 C12 H12 119.7 . . ?
C11 C12 C13 120.59(15) . . ?
C13 C12 H12 119.7 . . ?
C12 C13 H13 119.7 . . ?
C14 C13 C12 120.64(15) . . ?
C14 C13 H13 119.7 . . ?
C9 C14 H14 119.9 . . ?
C13 C14 C9 120.22(14) . . ?
C13 C14 H14 119.9 . . ?
C16 C15 C8 120.30(13) . . ?
C16 C15 C20 118.25(13) . . ?
C20 C15 C8 121.34(13) . . ?
C15 C16 H16 119.4 . . ?
C17 C16 C15 121.18(14) . . ?
C17 C16 H16 119.4 . . ?
C16 C17 H17 119.7 . . ?
C16 C17 C18 120.70(13) . . ?
C18 C17 H17 119.7 . . ?
N1 C18 C19 121.13(13) . . ?
C17 C18 N1 120.67(13) . . ?
C17 C18 C19 118.20(13) . . ?
C18 C19 H19 119.7 . . ?
C20 C19 C18 120.57(14) . . ?
C20 C19 H19 119.7 . . ?
C15 C20 H20 119.5 . . ?
C19 C20 C15 121.01(14) . . ?
C19 C20 H20 119.5 . . ?
C22 C21 N1 119.99(13) . . ?
C26 C21 N1 120.69(13) . . ?
C26 C21 C22 119.29(14) . . ?
C21 C22 H22 120.0 . . ?
C23 C22 C21 120.09(14) . . ?
C23 C22 H22 120.0 . . ?
C22 C23 H23 119.8 . . ?
C22 C23 C24 120.39(14) . . ?
C24 C23 H23 119.8 . . ?
O1 C24 C23 115.32(15) . . ?
O1 C24 C25 124.96(15) . . ?
C25 C24 C23 119.72(14) . . ?
C24 C25 H25 120.2 . . ?
C26 C25 C24 119.51(14) . . ?
C26 C25 H25 120.2 . . ?
C21 C26 C25 120.94(14) . . ?
C21 C26 H26 119.5 . . ?
C25 C26 H26 119.5 . . ?
O1 C27 H27A 109.5 . . ?
O1 C27 H27B 109.5 . . ?
O1 C27 H27C 109.5 . . ?
H27A C27 H27B 109.5 . . ?
H27A C27 H27C 109.5 . . ?
H27B C27 H27C 109.5 . . ?
C29 C28 N1 119.50(13) . . ?
C33 C28 N1 122.43(14) . . ?
C33 C28 C29 118.05(14) . . ?
C28 C29 H29 119.7 . . ?
C30 C29 C28 120.69(14) . . ?
C30 C29 H29 119.7 . . ?
C29 C30 H30 119.7 . . ?
C29 C30 C31 120.59(15) . . ?
C31 C30 H30 119.7 . . ?
O2 C31 C30 116.14(14) . . ?
O2 C31 C32 124.55(14) . . ?
C32 C31 C30 119.32(15) . . ?
C31 C32 H32 120.1 . . ?
C31 C32 C33 119.80(14) . . ?
C33 C32 H32 120.1 . . ?
C28 C33 C32 121.49(14) . . ?
C28 C33 H33 119.3 . . ?
C32 C33 H33 119.3 . . ?
O2 C34 H34A 109.5 . . ?
O2 C34 H34B 109.5 . . ?
O2 C34 H34C 109.5 . . ?
H34A C34 H34B 109.5 . . ?
H34A C34 H34C 109.5 . . ?
H34B C34 H34C 109.5 . . ?
F1 C35 F2 104.61(15) . . ?
F1 C35 C2 113.06(15) . . ?
F2 C35 C2 112.04(14) . . ?
F3 C35 F1 108.12(17) . . ?
F3 C35 F2 106.21(17) . . ?
F3 C35 C2 112.28(15) . . ?
F4 C36 F5 104.76(16) . . ?
F4 C36 C4 113.55(15) . . ?
F5 C36 C4 112.13(15) . . ?
F6 C36 F4 108.38(17) . . ?
F6 C36 F5 104.88(18) . . ?
F6 C36 C4 112.50(15) . . ?

loop_
_geom_bond_atom_site_label_1
_geom_bond_atom_site_label_2
_geom_bond_distance
_geom_bond_site_symmetry_2
_geom_bond_publ_flag
F1 C35 1.327(2) . ?
F2 C35 1.329(2) . ?
F3 C35 1.311(2) . ?
F4 C36 1.320(2) . ?
F5 C36 1.338(2) . ?
F6 C36 1.315(2) . ?
O1 C24 1.3657(19) . ?
O1 C27 1.426(2) . ?
O2 C31 1.372(2) . ?
O2 C34 1.424(2) . ?
N1 C18 1.4046(19) . ?
N1 C21 1.4381(19) . ?
N1 C28 1.425(2) . ?
N2 C7 1.3629(19) . ?
N2 C8 1.3211(19) . ?
N3 C7 1.318(2) . ?
N3 C10 1.3652(19) . ?
C1 H1 0.9500 . ?
C1 C2 1.389(2) . ?
C1 C6 1.394(2) . ?
C2 C3 1.388(2) . ?
C2 C35 1.503(2) . ?
C3 H3 0.9500 . ?
C3 C4 1.390(2) . ?
C4 C5 1.391(2) . ?
C4 C36 1.501(2) . ?
C5 H5 0.9500 . ?
C5 C6 1.396(2) . ?
C6 C7 1.489(2) . ?
C8 C9 1.434(2) . ?
C8 C15 1.480(2) . ?
C9 C10 1.422(2) . ?
C9 C14 1.418(2) . ?
C10 C11 1.416(2) . ?
C11 H11 0.9500 . ?
C11 C12 1.370(2) . ?
C12 H12 0.9500 . ?
C12 C13 1.414(2) . ?
C13 H13 0.9500 . ?
C13 C14 1.369(2) . ?
C14 H14 0.9500 . ?
C15 C16 1.392(2) . ?
C15 C20 1.401(2) . ?
C16 H16 0.9500 . ?
C16 C17 1.387(2) . ?
C17 H17 0.9500 . ?
C17 C18 1.399(2) . ?
C18 C19 1.408(2) . ?
C19 H19 0.9500 . ?
C19 C20 1.383(2) . ?
C20 H20 0.9500 . ?
C21 C22 1.395(2) . ?
C21 C26 1.386(2) . ?
C22 H22 0.9500 . ?
C22 C23 1.385(2) . ?
C23 H23 0.9500 . ?
C23 C24 1.393(2) . ?
C24 C25 1.391(2) . ?
C25 H25 0.9500 . ?
C25 C26 1.391(2) . ?
C26 H26 0.9500 . ?
C27 H27A 0.9800 . ?
C27 H27B 0.9800 . ?
C27 H27C 0.9800 . ?
C28 C29 1.399(2) . ?
C28 C33 1.389(2) . ?
C29 H29 0.9500 . ?
C29 C30 1.382(2) . ?
C30 H30 0.9500 . ?
C30 C31 1.392(2) . ?
C31 C32 1.385(2) . ?
C32 H32 0.9500 . ?
C32 C33 1.390(2) . ?
C33 H33 0.9500 . ?
C34 H34A 0.9800 . ?
C34 H34B 0.9800 . ?
C34 H34C 0.9800 . ?
